data_4135461
loop_
_publ_author_name
'Abe, Haruka'
'Kawasaki, Ayumi'
'Takeda, Takashi'
'Hoshino, Norihisa'
'Matsuda, Wakana'
'Seki, Shu'
'Akutagawa, Tomoyuki'

_publ_section_title
;
 Crystal Lattice Design of H2O-Tolerant n-Type Semiconducting Dianionic
 Naphthalenediimide Derivatives
;
_journal_name_full 'Journal of the American Chemical Society'
_journal_paper_doi 10.1021/jacs.0c11545
_journal_year 2020
_chemical_formula_moiety 'C20 H12 N2 O9.33 Rb2'
_chemical_formula_sum 'C20 H12 N2 O9.33 Rb2'
_chemical_formula_weight 600.54
_space_group_crystal_system triclinic
_space_group_IT_number 2
_space_group_name_Hall '-P 1'
_space_group_name_H-M_alt 'P -1'
_atom_sites_solution_hydrogens geom
_atom_sites_solution_primary direct
_atom_sites_solution_secondary difmap
_cell_angle_alpha 83.769(6)
_cell_angle_beta 81.148(6)
_cell_angle_gamma 80.127(6)
_cell_formula_units_Z 3
_cell_length_a 7.5163(4)
_cell_length_b 12.5560(7)
_cell_length_c 16.8507(9)
_cell_measurement_reflns_used 8680
_cell_measurement_temperature 100
_cell_measurement_theta_max 67.90
_cell_measurement_theta_min 3.59
_cell_volume 1542.54(15)
_computing_cell_refinement 'RAPID AUTO'
_computing_data_collection 'RAPID AUTO (Rigaku, ????)'
_computing_data_reduction 'RAPID AUTO'
_computing_molecular_graphics 'CrystalStructure 4.3'
_computing_publication_material 'CrystalStructure 4.3 (Rigaku, 2018)'
_computing_structure_refinement 'SHELXL97 (Sheldrick, 2008)'
_computing_structure_solution 'Il Milione (Burla, et al., 2007)'
_diffrn_ambient_temperature 100
_diffrn_detector_area_resol_mean 10.000
_diffrn_measured_fraction_theta_full 0.982
_diffrn_measured_fraction_theta_max 0.982
_diffrn_measurement_device_type 'Rigaku R-AXIS RAPID'
_diffrn_measurement_method \w
_diffrn_radiation_type 'Cu K\a'
_diffrn_radiation_wavelength 1.54187
_diffrn_reflns_av_R_equivalents 0.0803
_diffrn_reflns_av_unetI/netI 0.0897
_diffrn_reflns_Laue_measured_fraction_full 0.000
_diffrn_reflns_Laue_measured_fraction_max 0.000
_diffrn_reflns_limit_h_max 9
_diffrn_reflns_limit_h_min -9
_diffrn_reflns_limit_k_max 15
_diffrn_reflns_limit_k_min -15
_diffrn_reflns_limit_l_max 20
_diffrn_reflns_limit_l_min -19
_diffrn_reflns_number 17859
_diffrn_reflns_point_group_measured_fraction_full 0.000
_diffrn_reflns_point_group_measured_fraction_max 0.000
_diffrn_reflns_theta_full 68.230
_diffrn_reflns_theta_max 68.230
_diffrn_reflns_theta_min 3.586
_diffrn_standards_number 0
_exptl_absorpt_coefficient_mu 6.714
_exptl_absorpt_correction_T_max 0.935
_exptl_absorpt_correction_T_min 0.347
_exptl_absorpt_correction_type multi-scan
_exptl_absorpt_process_details 'ABSCOR (Rigaku, 1995)'
_exptl_crystal_colour brown
_exptl_crystal_density_diffrn 1.939
_exptl_crystal_density_method 'not measured'
_exptl_crystal_description platelet
_exptl_crystal_F_000 883.92
_exptl_crystal_size_max 0.400
_exptl_crystal_size_mid 0.200
_exptl_crystal_size_min 0.010
_refine_diff_density_max 1.63
_refine_diff_density_min -1.00
_refine_ls_extinction_method none
_refine_ls_goodness_of_fit_ref 1.092
_refine_ls_hydrogen_treatment constr
_refine_ls_number_parameters 451
_refine_ls_number_reflns 5538
_refine_ls_number_restraints 0
_refine_ls_R_factor_all 0.0718
_refine_ls_R_factor_gt 0.0600
_refine_ls_shift/su_max 0.001
_refine_ls_structure_factor_coef Fsqd
_refine_ls_weighting_details 'w = 1/[\s^2^(Fo^2^)+(0.0861P)^2^] where P=(Fo^2^+2Fc^2^)/3'
_refine_ls_weighting_scheme calc
_refine_ls_wR_factor_gt 0.1644
_refine_ls_wR_factor_ref 0.1726
_reflns_number_gt 4244
_reflns_number_total 5538
_reflns_threshold_expression F^2^>2.0\s(F^2^)
_cod_data_source_file ja0c11545_si_005.cif
_cod_data_source_block 200302_NDI_Rb_2
_cod_original_cell_volume 1542.55(16)
_cod_database_code 4135461

loop_
_space_group_symop_id
_space_group_symop_operation_xyz
1 +X,+Y,+Z
2 -X,-Y,-Z

loop_
_atom_site_label
_atom_site_type_symbol
_atom_site_fract_x
_atom_site_fract_y
_atom_site_fract_z
_atom_site_U_iso_or_equiv
_atom_site_adp_type
_atom_site_occupancy
_atom_site_symmetry_multiplicity
_atom_site_calc_flag
_atom_site_refinement_flags
_atom_site_disorder_assembly
_atom_site_disorder_group
Rb1 Rb -0.10701(8) 0.15692(5) 0.91780(3) 0.0392(2) Uani 1 1 d . . .
Rb2 Rb 0.34269(8) 0.12935(5) 1.06943(3) 0.0379(2) Uani 1 1 d . . .
Rb3 Rb 0.26690(8) 0.45456(5) 0.93029(3) 0.0417(2) Uani 1 1 d . . .
O1 O -0.0703(5) 0.1657(3) 0.7297(2) 0.0356(10) Uani 1 1 d . . .
O2 O 0.2636(6) -0.1178(4) 0.6028(3) 0.0492(12) Uani 1 1 d . . .
O3 O -0.0381(5) 0.4906(3) 0.3619(2) 0.0300(9) Uani 1 1 d . . .
O4 O 0.2827(6) 0.2046(3) 0.2328(2) 0.0392(10) Uani 1 1 d . . .
O5 O 0.0186(6) -0.0799(5) 0.9102(3) 0.0656(16) Uani 1 1 d . . .
O6 O 0.3028(6) -0.1591(4) 0.9064(3) 0.0604(14) Uani 1 1 d . . .
O7 O 0.3440(6) 0.6258(4) 0.1052(2) 0.0447(11) Uani 1 1 d . . .
O8 O 0.0883(6) 0.5696(4) 0.0913(3) 0.0476(12) Uani 1 1 d . . .
O9 O 0.3567(5) 0.4894(3) 0.7504(2) 0.0303(9) Uani 1 1 d . . .
O10 O 0.4028(5) 0.1956(3) 0.6099(2) 0.0325(9) Uani 1 1 d . . .
O11 O 0.2662(5) 0.1865(4) 0.9071(2) 0.0542(13) Uani 1 1 d . . .
O12 O 0.5486(5) 0.0960(3) 0.9049(2) 0.0358(10) Uani 1 1 d . . .
O14 O 0.5207(5) 0.3609(3) 1.0522(2) 0.0452(11) Uani 1 1 d . . .
O15 O -0.0124(6) 0.3230(4) 1.0500(3) 0.0501(12) Uani 1 1 d . . .
N1 N 0.0873(6) 0.0218(4) 0.6650(3) 0.0321(11) Uani 1 1 d . . .
N2 N 0.1108(6) 0.3460(4) 0.2964(3) 0.0270(10) Uani 1 1 d . . .
N3 N 0.3724(6) 0.3446(4) 0.6796(3) 0.0312(11) Uani 1 1 d . . .
C1 C 0.1926(7) 0.0430(5) 0.5201(3) 0.0321(14) Uani 1 1 d . . .
C2 C 0.2879(8) 0.0039(5) 0.4501(4) 0.0352(14) Uani 1 1 d . . .
H2 H 0.3522 -0.0682 0.4514 0.042 Uiso 1 1 calc R . .
C3 C 0.2915(8) 0.0677(5) 0.3778(3) 0.0339(14) Uani 1 1 d . . .
H3 H 0.3585 0.0387 0.3303 0.041 Uiso 1 1 calc R . .
C4 C 0.2006(7) 0.1719(5) 0.3733(3) 0.0295(13) Uani 1 1 d . . .
C5 C 0.1048(7) 0.2157(5) 0.4441(3) 0.0301(13) Uani 1 1 d . . .
C6 C 0.0177(7) 0.3252(4) 0.4424(3) 0.0243(12) Uani 1 1 d . . .
C7 C -0.0708(7) 0.3677(5) 0.5129(3) 0.0315(13) Uani 1 1 d . . .
H7 H -0.1267 0.4416 0.5121 0.038 Uiso 1 1 calc R . .
C8 C -0.0778(7) 0.3020(5) 0.5854(3) 0.0296(13) Uani 1 1 d . . .
H8 H -0.1414 0.3312 0.6334 0.036 Uiso 1 1 calc R . .
C9 C 0.0047(7) 0.1973(5) 0.5881(3) 0.0288(13) Uani 1 1 d . . .
C10 C 0.0991(7) 0.1516(5) 0.5174(3) 0.0282(13) Uani 1 1 d . . .
C11 C 0.1869(8) -0.0240(5) 0.5963(4) 0.0359(14) Uani 1 1 d . . .
C12 C 0.0025(7) 0.1303(5) 0.6665(3) 0.0291(13) Uani 1 1 d . . .
C13 C 0.2050(7) 0.2390(5) 0.2959(3) 0.0311(14) Uani 1 1 d . . .
C14 C 0.0258(7) 0.3957(5) 0.3659(3) 0.0299(13) Uani 1 1 d . . .
C15 C 0.0713(8) -0.0463(5) 0.7407(3) 0.0372(15) Uani 1 1 d . . .
H15A H 0.0742 -0.1221 0.7289 0.045 Uiso 1 1 calc R . .
H15B H -0.0482 -0.0223 0.7726 0.045 Uiso 1 1 calc R . .
C16 C 0.2223(8) -0.0430(5) 0.7913(3) 0.0367(15) Uani 1 1 d . . .
H16A H 0.3397 -0.0801 0.7647 0.044 Uiso 1 1 calc R . .
H16B H 0.2349 0.0334 0.7955 0.044 Uiso 1 1 calc R . .
C17 C 0.1786(8) -0.0982(5) 0.8753(4) 0.0353(14) Uani 1 1 d . . .
C18 C 0.0996(8) 0.4137(5) 0.2188(3) 0.0330(14) Uani 1 1 d . . .
H18A H -0.0230 0.4581 0.2202 0.040 Uiso 1 1 calc R . .
H18B H 0.1166 0.3660 0.1743 0.040 Uiso 1 1 calc R . .
C19 C 0.2441(8) 0.4885(5) 0.2026(4) 0.0373(15) Uani 1 1 d . . .
H19A H 0.2337 0.5317 0.2494 0.045 Uiso 1 1 calc R . .
H19B H 0.3667 0.4438 0.1968 0.045 Uiso 1 1 calc R . .
C20 C 0.2246(8) 0.5648(5) 0.1272(4) 0.0390(15) Uani 1 1 d . . .
C21 C 0.4910(7) 0.3146(5) 0.4602(3) 0.0298(13) Uani 1 1 d . . .
H21 H 0.4808 0.2406 0.4584 0.036 Uiso 1 1 calc R . .
C22 C 0.4588(7) 0.3596(5) 0.5333(3) 0.0270(12) Uani 1 1 d . . .
C23 C 0.4752(7) 0.4698(4) 0.5360(3) 0.0268(13) Uani 1 1 d . . .
C24 C 0.4460(7) 0.5164(5) 0.6099(3) 0.0255(12) Uani 1 1 d . . .
C25 C 0.4613(7) 0.6220(5) 0.6116(3) 0.0314(14) Uani 1 1 d . . .
H25 H 0.4396 0.6536 0.6616 0.038 Uiso 1 1 calc R . .
C26 C 0.3876(7) 0.4527(5) 0.6849(3) 0.0272(12) Uani 1 1 d . . .
C27 C 0.4107(7) 0.2926(5) 0.6082(3) 0.0286(13) Uani 1 1 d . . .
C28 C 0.3145(7) 0.2787(5) 0.7539(3) 0.0314(13) Uani 1 1 d . . .
H28A H 0.2417 0.2258 0.7411 0.038 Uiso 1 1 calc R . .
H28B H 0.2360 0.3265 0.7927 0.038 Uiso 1 1 calc R . .
C29 C 0.4789(7) 0.2179(5) 0.7925(3) 0.0315(14) Uani 1 1 d . . .
H29A H 0.5478 0.1631 0.7566 0.038 Uiso 1 1 calc R . .
H29B H 0.5607 0.2699 0.7979 0.038 Uiso 1 1 calc R . .
C30 C 0.4248(8) 0.1627(5) 0.8736(3) 0.0331(14) Uani 1 1 d . . .

loop_
_atom_site_aniso_label
_atom_site_aniso_U_11
_atom_site_aniso_U_22
_atom_site_aniso_U_33
_atom_site_aniso_U_23
_atom_site_aniso_U_13
_atom_site_aniso_U_12
Rb1 0.0309(4) 0.0488(5) 0.0355(4) 0.0003(3) -0.0008(3) -0.0056(3)
Rb2 0.0427(4) 0.0379(4) 0.0302(3) 0.0022(3) 0.0012(3) -0.0073(3)
Rb3 0.0309(4) 0.0585(5) 0.0363(4) -0.0001(3) -0.0032(3) -0.0125(3)
O1 0.031(2) 0.047(3) 0.026(2) 0.0024(18) 0.0017(17) -0.0058(19)
O2 0.068(3) 0.029(3) 0.042(3) 0.007(2) -0.003(2) 0.004(2)
O3 0.035(2) 0.028(2) 0.028(2) 0.0007(16) -0.0042(16) -0.0076(18)
O4 0.045(3) 0.043(3) 0.029(2) -0.0070(19) -0.0002(18) -0.007(2)
O5 0.031(3) 0.112(5) 0.042(3) 0.021(3) 0.004(2) -0.003(3)
O6 0.041(3) 0.081(4) 0.048(3) 0.016(3) -0.001(2) 0.004(3)
O7 0.039(2) 0.054(3) 0.042(2) 0.004(2) -0.001(2) -0.021(2)
O8 0.036(2) 0.056(3) 0.051(3) 0.018(2) -0.016(2) -0.017(2)
O9 0.029(2) 0.035(2) 0.028(2) -0.0028(17) -0.0050(16) -0.0074(18)
O10 0.036(2) 0.027(2) 0.036(2) 0.0051(17) -0.0051(17) -0.0111(18)
O11 0.027(2) 0.092(4) 0.036(2) 0.011(2) 0.0027(19) -0.004(2)
O12 0.033(2) 0.034(3) 0.037(2) 0.0079(19) -0.0017(18) -0.0052(19)
O14 0.043(3) 0.046(3) 0.045(3) 0.002(2) -0.006(2) -0.007(2)
O15 0.052(3) 0.050(3) 0.050(3) 0.000(2) -0.012(2) -0.011(2)
N1 0.029(3) 0.035(3) 0.031(3) 0.002(2) 0.000(2) -0.009(2)
N2 0.029(2) 0.028(3) 0.023(2) -0.0016(19) 0.0016(19) -0.005(2)
N3 0.029(3) 0.033(3) 0.032(3) 0.001(2) -0.007(2) -0.006(2)
C1 0.027(3) 0.040(4) 0.029(3) 0.001(3) -0.003(2) -0.007(3)
C2 0.037(3) 0.024(3) 0.042(3) -0.002(3) 0.000(3) -0.001(3)
C3 0.032(3) 0.036(4) 0.033(3) -0.004(3) 0.002(2) -0.008(3)
C4 0.030(3) 0.031(4) 0.028(3) 0.001(2) -0.004(2) -0.008(3)
C5 0.029(3) 0.031(4) 0.031(3) -0.001(2) 0.000(2) -0.010(3)
C6 0.024(3) 0.024(3) 0.025(3) 0.003(2) -0.002(2) -0.008(2)
C7 0.027(3) 0.028(4) 0.038(3) 0.002(3) -0.005(2) -0.006(3)
C8 0.024(3) 0.026(3) 0.036(3) 0.001(2) 0.005(2) -0.006(2)
C9 0.026(3) 0.034(4) 0.028(3) 0.002(2) -0.005(2) -0.012(3)
C10 0.022(3) 0.026(3) 0.037(3) -0.004(3) -0.001(2) -0.005(2)
C11 0.039(3) 0.032(4) 0.039(3) 0.000(3) -0.009(3) -0.011(3)
C12 0.022(3) 0.034(4) 0.031(3) 0.004(3) -0.001(2) -0.011(3)
C13 0.029(3) 0.039(4) 0.027(3) -0.004(3) -0.002(2) -0.011(3)
C14 0.024(3) 0.034(4) 0.034(3) 0.002(3) -0.002(2) -0.014(3)
C15 0.037(3) 0.039(4) 0.034(3) 0.008(3) -0.001(3) -0.014(3)
C16 0.028(3) 0.044(4) 0.037(3) 0.002(3) 0.000(3) -0.008(3)
C17 0.036(4) 0.033(4) 0.037(3) 0.004(3) -0.005(3) -0.010(3)
C18 0.038(3) 0.028(4) 0.033(3) 0.004(3) -0.010(3) -0.005(3)
C19 0.030(3) 0.038(4) 0.045(4) 0.005(3) -0.005(3) -0.011(3)
C20 0.033(3) 0.042(4) 0.040(4) -0.002(3) 0.008(3) -0.014(3)
C21 0.030(3) 0.024(3) 0.039(3) -0.006(2) -0.008(2) -0.007(3)
C22 0.023(3) 0.028(3) 0.032(3) 0.001(2) -0.005(2) -0.008(2)
C23 0.018(3) 0.027(3) 0.036(3) 0.000(2) -0.006(2) -0.004(2)
C24 0.023(3) 0.026(3) 0.027(3) 0.000(2) -0.001(2) -0.007(2)
C25 0.026(3) 0.037(4) 0.032(3) -0.005(3) -0.006(2) -0.005(3)
C26 0.021(3) 0.030(3) 0.031(3) -0.001(2) -0.004(2) -0.004(2)
C27 0.025(3) 0.030(4) 0.032(3) 0.003(2) -0.009(2) -0.007(3)
C28 0.032(3) 0.029(3) 0.032(3) 0.003(2) -0.003(2) -0.006(3)
C29 0.029(3) 0.037(4) 0.029(3) 0.008(3) -0.002(2) -0.013(3)
C30 0.034(3) 0.038(4) 0.029(3) 0.000(3) -0.009(3) -0.009(3)

loop_
_atom_type_symbol
_atom_type_description
_atom_type_scat_dispersion_real
_atom_type_scat_dispersion_imag
_atom_type_scat_source
C C 0.0181 0.0091
;
International Tables for Crystallography
(Vol. C, Tables 4.2.6.8 and 6.1.1.4)
;
H H 0.0000 0.0000
;
International Tables for Crystallography
(Vol. C, Table 6.1.1.4)
;
Rb Rb -0.4688 1.6079
;
International Tables for Crystallography
(Vol. C, Tables 4.2.6.8 and 6.1.1.4)
;
O O 0.0492 0.0322
;
International Tables for Crystallography
(Vol. C, Tables 4.2.6.8 and 6.1.1.4)
;
N N 0.0311 0.0180
;
International Tables for Crystallography
(Vol. C, Tables 4.2.6.8 and 6.1.1.4)
;

loop_
_geom_angle_atom_site_label_1
_geom_angle_atom_site_label_2
_geom_angle_atom_site_label_3
_geom_angle
_geom_angle_site_symmetry_1
_geom_angle_site_symmetry_3
_geom_angle_publ_flag
O12 Rb1 O11 168.40(13) 1_455 . ?
O12 Rb1 O5 82.22(12) 1_455 . ?
O11 Rb1 O5 88.87(13) . . ?
O12 Rb1 O7 77.89(11) 1_455 2_566 ?
O11 Rb1 O7 109.60(13) . 2_566 ?
O5 Rb1 O7 158.43(13) . 2_566 ?
O12 Rb1 O5 107.48(12) 1_455 2_557 ?
O11 Rb1 O5 77.42(12) . 2_557 ?
O5 Rb1 O5 76.63(16) . 2_557 ?
O7 Rb1 O5 117.33(13) 2_566 2_557 ?
O12 Rb1 O6 77.32(12) 1_455 2_557 ?
O11 Rb1 O6 111.74(13) . 2_557 ?
O5 Rb1 O6 99.96(13) . 2_557 ?
O7 Rb1 O6 83.83(11) 2_566 2_557 ?
O5 Rb1 O6 41.47(12) 2_557 2_557 ?
O12 Rb1 O1 81.57(11) 1_455 . ?
O11 Rb1 O1 90.32(11) . . ?
O5 Rb1 O1 85.26(11) . . ?
O7 Rb1 O1 83.65(11) 2_566 . ?
O5 Rb1 O1 158.19(12) 2_557 . ?
O6 Rb1 O1 157.29(11) 2_557 . ?
O12 Rb1 O15 128.09(11) 1_455 . ?
O11 Rb1 O15 63.44(12) . . ?
O5 Rb1 O15 127.90(12) . . ?
O7 Rb1 O15 72.16(11) 2_566 . ?
O5 Rb1 O15 55.61(13) 2_557 . ?
O6 Rb1 O15 58.39(12) 2_557 . ?
O1 Rb1 O15 133.91(11) . . ?
O12 Rb1 O8 117.17(11) 1_455 2_566 ?
O11 Rb1 O8 71.00(13) . 2_566 ?
O5 Rb1 O8 159.53(11) . 2_566 ?
O7 Rb1 O8 39.30(11) 2_566 2_566 ?
O5 Rb1 O8 101.71(14) 2_557 2_566 ?
O6 Rb1 O8 91.24(12) 2_557 2_566 ?
O1 Rb1 O8 91.00(10) . 2_566 ?
O15 Rb1 O8 46.11(10) . 2_566 ?
O12 Rb1 C17 90.25(13) 1_455 2_557 ?
O11 Rb1 C17 96.50(13) . 2_557 ?
O5 Rb1 C17 85.57(14) . 2_557 ?
O7 Rb1 C17 102.68(13) 2_566 2_557 ?
O5 Rb1 C17 21.01(12) 2_557 2_557 ?
O6 Rb1 C17 20.94(12) 2_557 2_557 ?
O1 Rb1 C17 168.45(13) . 2_557 ?
O15 Rb1 C17 57.64(13) . 2_557 ?
O8 Rb1 C17 100.02(13) 2_566 2_557 ?
O12 Rb1 C20 97.73(13) 1_455 2_566 ?
O11 Rb1 C20 88.97(14) . 2_566 ?
O5 Rb1 C20 165.14(13) . 2_566 ?
O7 Rb1 C20 20.89(12) 2_566 2_566 ?
O5 Rb1 C20 117.16(15) 2_557 2_566 ?
O6 Rb1 C20 94.49(13) 2_557 2_566 ?
O1 Rb1 C20 80.06(12) . 2_566 ?
O15 Rb1 C20 63.38(13) . 2_566 ?
O8 Rb1 C20 20.89(12) 2_566 2_566 ?
C17 Rb1 C20 109.28(14) 2_557 2_566 ?
O12 Rb1 C17 98.13(13) 1_455 . ?
O11 Rb1 C17 71.89(14) . . ?
O5 Rb1 C17 18.85(12) . . ?
O7 Rb1 C17 161.31(12) 2_566 . ?
O5 Rb1 C17 81.34(14) 2_557 . ?
O6 Rb1 C17 113.38(13) 2_557 . ?
O1 Rb1 C17 77.68(12) . . ?
O15 Rb1 C17 122.37(13) . . ?
O8 Rb1 C17 141.03(12) 2_566 . ?
C17 Rb1 C17 95.55(13) 2_557 . ?
C20 Rb1 C17 150.34(14) 2_566 . ?
O12 Rb2 O6 88.73(13) 2_657 2_657 ?
O12 Rb2 O5 85.39(14) 2_657 2_557 ?
O6 Rb2 O5 164.66(13) 2_657 2_557 ?
O12 Rb2 O11 110.38(13) 2_657 . ?
O6 Rb2 O11 113.97(13) 2_657 . ?
O5 Rb2 O11 81.37(12) 2_557 . ?
O12 Rb2 O4 103.84(12) 2_657 1_556 ?
O6 Rb2 O4 76.75(13) 2_657 1_556 ?
O5 Rb2 O4 90.91(13) 2_557 1_556 ?
O11 Rb2 O4 144.06(13) . 1_556 ?
O12 Rb2 O12 82.98(11) 2_657 . ?
O6 Rb2 O12 79.34(12) 2_657 . ?
O5 Rb2 O12 113.87(13) 2_557 . ?
O11 Rb2 O12 44.56(11) . . ?
O4 Rb2 O12 154.92(12) 1_556 . ?
O12 Rb2 C30 100.61(14) 2_657 . ?
O6 Rb2 C30 94.57(13) 2_657 . ?
O5 Rb2 C30 100.43(14) 2_557 . ?
O11 Rb2 C30 22.22(12) . . ?
O4 Rb2 C30 153.77(14) 1_556 . ?
O12 Rb2 C30 23.10(12) . . ?
O12 Rb2 O15 144.20(11) 2_657 . ?
O6 Rb2 O15 126.36(13) 2_657 . ?
O5 Rb2 O15 58.89(13) 2_557 . ?
O11 Rb2 O15 65.09(12) . . ?
O4 Rb2 O15 80.82(11) 1_556 . ?
O12 Rb2 O15 107.94(10) . . ?
C30 Rb2 O15 84.93(13) . . ?
O12 Rb2 O14 139.63(11) 2_657 . ?
O6 Rb2 O14 51.10(12) 2_657 . ?
O5 Rb2 O14 134.35(13) 2_557 . ?
O11 Rb2 O14 86.64(12) . . ?
O4 Rb2 O14 73.89(11) 1_556 . ?
O12 Rb2 O14 85.27(10) . . ?
C30 Rb2 O14 81.39(13) . . ?
O15 Rb2 O14 76.07(11) . . ?
O12 Rb2 Rb1 42.16(8) 2_657 2_557 ?
O6 Rb2 Rb1 130.84(10) 2_657 2_557 ?
O5 Rb2 Rb1 44.35(11) 2_557 2_557 ?
O11 Rb2 Rb1 90.96(10) . 2_557 ?
O4 Rb2 Rb1 107.80(8) 1_556 2_557 ?
O12 Rb2 Rb1 93.53(8) . 2_557 ?
C30 Rb2 Rb1 96.65(11) . 2_557 ?
O15 Rb2 Rb1 102.26(8) . 2_557 ?
O14 Rb2 Rb1 177.49(7) . 2_557 ?
O12 Rb2 Rb2 43.07(8) 2_657 2_657 ?
O6 Rb2 Rb2 81.86(10) 2_657 2_657 ?
O5 Rb2 Rb2 103.09(11) 2_557 2_657 ?
O11 Rb2 Rb2 74.63(9) . 2_657 ?
O4 Rb2 Rb2 141.06(8) 1_556 2_657 ?
O12 Rb2 Rb2 39.91(8) . 2_657 ?
C30 Rb2 Rb2 59.08(11) . 2_657 ?
O15 Rb2 Rb2 137.41(8) . 2_657 ?
O14 Rb2 Rb2 115.84(7) . 2_657 ?
Rb1 Rb2 Rb2 64.096(17) 2_557 2_657 ?
O12 Rb2 Rb3 157.20(8) 2_657 . ?
O6 Rb2 Rb3 90.13(10) 2_657 . ?
O5 Rb2 Rb3 100.73(10) 2_557 . ?
O11 Rb2 Rb3 50.04(10) . . ?
O4 Rb2 Rb3 98.05(8) 1_556 . ?
O12 Rb2 Rb3 74.44(8) . . ?
C30 Rb2 Rb3 56.79(11) . . ?
O15 Rb2 Rb3 45.89(8) . . ?
O14 Rb2 Rb3 42.52(7) . . ?
Rb1 Rb2 Rb3 135.017(19) 2_557 . ?
Rb2 Rb2 Rb3 114.29(2) 2_657 . ?
O8 Rb3 O7 146.17(13) 2_566 2_666 ?
O8 Rb3 O9 88.49(11) 2_566 . ?
O7 Rb3 O9 74.61(11) 2_666 . ?
O8 Rb3 O14 134.84(12) 2_566 . ?
O7 Rb3 O14 53.76(11) 2_666 . ?
O9 Rb3 O14 128.36(10) . . ?
O8 Rb3 O14 138.46(12) 2_566 2_667 ?
O7 Rb3 O14 71.62(11) 2_666 2_667 ?
O9 Rb3 O14 89.25(11) . 2_667 ?
O14 Rb3 O14 74.92(13) . 2_667 ?
O8 Rb3 O15 71.40(13) 2_566 2_567 ?
O7 Rb3 O15 138.03(13) 2_666 2_567 ?
O9 Rb3 O15 95.35(11) . 2_567 ?
O14 Rb3 O15 121.09(11) . 2_567 ?
O14 Rb3 O15 67.54(12) 2_667 2_567 ?
O8 Rb3 O8 87.58(12) 2_566 1_556 ?
O7 Rb3 O8 122.95(11) 2_666 1_556 ?
O9 Rb3 O8 144.69(11) . 1_556 ?
O14 Rb3 O8 75.67(11) . 1_556 ?
O14 Rb3 O8 71.21(11) 2_667 1_556 ?
O15 Rb3 O8 50.36(11) 2_567 1_556 ?
O8 Rb3 O15 52.51(12) 2_566 . ?
O7 Rb3 O15 123.31(12) 2_666 . ?
O9 Rb3 O15 134.46(11) . . ?
O14 Rb3 O15 82.53(11) . . ?
O14 Rb3 O15 134.79(11) 2_667 . ?
O15 Rb3 O15 93.09(11) 2_567 . ?
O8 Rb3 O15 65.42(11) 1_556 . ?
O8 Rb3 O11 71.77(12) 2_566 . ?
O7 Rb3 O11 78.41(11) 2_666 . ?
O9 Rb3 O11 87.95(10) . . ?
O14 Rb3 O11 83.21(11) . . ?
O14 Rb3 O11 149.54(10) 2_667 . ?
O15 Rb3 O11 142.91(11) 2_567 . ?
O8 Rb3 O11 123.70(10) 1_556 . ?
O15 Rb3 O11 60.41(10) . . ?
O8 Rb3 C20 106.25(14) 2_566 1_556 ?
O7 Rb3 C20 103.42(13) 2_666 1_556 ?
O9 Rb3 C20 147.64(12) . 1_556 ?
O14 Rb3 C20 58.26(13) . 1_556 ?
O14 Rb3 C20 60.48(12) 2_667 1_556 ?
O15 Rb3 C20 64.03(13) 2_567 1_556 ?
O8 Rb3 C20 19.54(11) 1_556 1_556 ?
O15 Rb3 C20 74.31(12) . 1_556 ?
O11 Rb3 C20 123.78(12) . 1_556 ?
O8 Rb3 Rb3 47.36(9) 2_566 2_567 ?
O7 Rb3 Rb3 159.62(9) 2_666 2_567 ?
O9 Rb3 Rb3 125.72(7) . 2_567 ?
O14 Rb3 Rb3 105.88(8) . 2_567 ?
O14 Rb3 Rb3 104.28(8) 2_667 2_567 ?
O15 Rb3 Rb3 47.48(8) 2_567 2_567 ?
O8 Rb3 Rb3 40.23(8) 1_556 2_567 ?
O15 Rb3 Rb3 45.61(8) . 2_567 ?
O11 Rb3 Rb3 101.91(7) . 2_567 ?
C20 Rb3 Rb3 59.14(10) 1_556 2_567 ?
O8 Rb3 Rb2 90.93(9) 2_566 . ?
O7 Rb3 Rb2 75.60(8) 2_666 . ?
O9 Rb3 Rb2 123.94(7) . . ?
O14 Rb3 Rb2 48.84(8) . . ?
O14 Rb3 Rb2 123.75(8) 2_667 . ?
O15 Rb3 Rb2 136.91(8) 2_567 . ?
O8 Rb3 Rb2 91.21(8) 1_556 . ?
O15 Rb3 Rb2 47.73(8) . . ?
O11 Rb3 Rb2 39.90(7) . . ?
C20 Rb3 Rb2 85.25(10) 1_556 . ?
Rb3 Rb3 Rb2 91.49(2) 2_567 . ?
C12 O1 Rb1 150.2(4) . . ?
C13 O4 Rb2 160.6(4) . 1_554 ?
C17 O5 Rb2 147.5(5) . 2_557 ?
C17 O5 Rb1 111.0(4) . . ?
Rb2 O5 Rb1 93.54(13) 2_557 . ?
C17 O5 Rb1 96.6(4) . 2_557 ?
Rb2 O5 Rb1 98.07(13) 2_557 2_557 ?
Rb1 O5 Rb1 103.37(16) . 2_557 ?
C17 O6 Rb2 132.3(4) . 2_657 ?
C17 O6 Rb1 96.2(4) . 2_557 ?
Rb2 O6 Rb1 100.08(14) 2_657 2_557 ?
C20 O7 Rb3 123.6(4) . 2_666 ?
C20 O7 Rb1 101.0(4) . 2_566 ?
Rb3 O7 Rb1 134.83(15) 2_666 2_566 ?
C20 O8 Rb3 157.9(4) . 2_566 ?
C20 O8 Rb3 101.8(4) . 1_554 ?
Rb3 O8 Rb3 92.41(12) 2_566 1_554 ?
C20 O8 Rb1 81.3(4) . 2_566 ?
Rb3 O8 Rb1 108.09(13) 2_566 2_566 ?
Rb3 O8 Rb1 115.00(12) 1_554 2_566 ?
C26 O9 Rb3 149.3(4) . . ?
C30 O11 Rb1 146.7(4) . . ?
C30 O11 Rb2 96.7(3) . . ?
Rb1 O11 Rb2 102.88(13) . . ?
C30 O11 Rb3 99.2(4) . . ?
Rb1 O11 Rb3 107.35(13) . . ?
Rb2 O11 Rb3 90.06(13) . . ?
C30 O12 Rb2 139.1(4) . 2_657 ?
C30 O12 Rb1 121.2(4) . 1_655 ?
Rb2 O12 Rb1 96.65(12) 2_657 1_655 ?
C30 O12 Rb2 90.1(3) . . ?
Rb2 O12 Rb2 97.02(11) 2_657 . ?
Rb1 O12 Rb2 102.17(12) 1_655 . ?
Rb3 O14 Rb3 105.08(13) . 2_667 ?
Rb3 O14 Rb2 88.64(10) . . ?
Rb3 O14 Rb2 166.22(15) 2_667 . ?
Rb3 O15 Rb3 86.91(11) 2_567 . ?
Rb3 O15 Rb2 158.83(16) 2_567 . ?
Rb3 O15 Rb2 86.37(11) . . ?
Rb3 O15 Rb1 117.72(13) 2_567 . ?
Rb3 O15 Rb1 99.56(11) . . ?
Rb2 O15 Rb1 83.22(10) . . ?
C11 N1 C12 124.4(5) . . ?
C11 N1 C15 118.6(5) . . ?
C12 N1 C15 117.0(5) . . ?
C14 N2 C13 124.6(5) . . ?
C14 N2 C18 116.1(5) . . ?
C13 N2 C18 119.3(4) . . ?
C26 N3 C27 124.5(5) . . ?
C26 N3 C28 118.7(5) . . ?
C27 N3 C28 116.8(5) . . ?
C2 C1 C10 118.8(5) . . ?
C2 C1 C11 121.4(6) . . ?
C10 C1 C11 119.8(5) . . ?
C1 C2 C3 121.1(6) . . ?
C1 C2 H2 119.5 . . ?
C3 C2 H2 119.5 . . ?
C4 C3 C2 121.3(5) . . ?
C4 C3 H3 119.3 . . ?
C2 C3 H3 119.3 . . ?
C3 C4 C5 119.3(5) . . ?
C3 C4 C13 120.8(5) . . ?
C5 C4 C13 119.8(5) . . ?
C10 C5 C4 119.8(5) . . ?
C10 C5 C6 119.3(5) . . ?
C4 C5 C6 120.8(5) . . ?
C7 C6 C5 120.0(5) . . ?
C7 C6 C14 119.6(5) . . ?
C5 C6 C14 120.4(5) . . ?
C6 C7 C8 119.9(5) . . ?
C6 C7 H7 120.0 . . ?
C8 C7 H7 120.0 . . ?
C9 C8 C7 120.9(5) . . ?
C9 C8 H8 119.5 . . ?
C7 C8 H8 119.5 . . ?
C8 C9 C10 120.6(5) . . ?
C8 C9 C12 119.9(5) . . ?
C10 C9 C12 119.4(5) . . ?
C5 C10 C9 119.2(5) . . ?
C5 C10 C1 119.7(5) . . ?
C9 C10 C1 121.1(5) . . ?
O2 C11 N1 118.8(6) . . ?
O2 C11 C1 123.1(6) . . ?
N1 C11 C1 118.0(5) . . ?
O1 C12 N1 120.3(5) . . ?
O1 C12 C9 122.7(5) . . ?
N1 C12 C9 117.0(5) . . ?
O4 C13 N2 119.9(5) . . ?
O4 C13 C4 122.5(6) . . ?
N2 C13 C4 117.5(5) . . ?
O3 C14 N2 120.6(5) . . ?
O3 C14 C6 123.0(5) . . ?
N2 C14 C6 116.4(5) . . ?
N1 C15 C16 113.3(5) . . ?
N1 C15 H15A 108.9 . . ?
C16 C15 H15A 108.9 . . ?
N1 C15 H15B 108.9 . . ?
C16 C15 H15B 108.9 . . ?
H15A C15 H15B 107.7 . . ?
C17 C16 C15 110.5(5) . . ?
C17 C16 H16A 109.6 . . ?
C15 C16 H16A 109.6 . . ?
C17 C16 H16B 109.6 . . ?
C15 C16 H16B 109.6 . . ?
H16A C16 H16B 108.1 . . ?
O6 C17 O5 122.8(6) . . ?
O6 C17 C16 119.0(5) . . ?
O5 C17 C16 118.2(5) . . ?
O6 C17 Rb1 62.8(3) . 2_557 ?
O5 C17 Rb1 62.4(3) . 2_557 ?
C16 C17 Rb1 163.8(4) . 2_557 ?
O6 C17 Rb1 135.9(4) . . ?
O5 C17 Rb1 50.2(4) . . ?
C16 C17 Rb1 84.8(3) . . ?
Rb1 C17 Rb1 84.45(13) 2_557 . ?
N2 C18 C19 111.6(4) . . ?
N2 C18 H18A 109.3 . . ?
C19 C18 H18A 109.3 . . ?
N2 C18 H18B 109.3 . . ?
C19 C18 H18B 109.3 . . ?
H18A C18 H18B 108.0 . . ?
C20 C19 C18 112.2(5) . . ?
C20 C19 H19A 109.2 . . ?
C18 C19 H19A 109.2 . . ?
C20 C19 H19B 109.2 . . ?
C18 C19 H19B 109.2 . . ?
H19A C19 H19B 107.9 . . ?
O8 C20 O7 122.4(6) . . ?
O8 C20 C19 119.9(5) . . ?
O7 C20 C19 117.6(6) . . ?
O8 C20 Rb1 77.8(4) . 2_566 ?
O7 C20 Rb1 58.1(3) . 2_566 ?
C19 C20 Rb1 136.5(4) . 2_566 ?
O8 C20 Rb3 58.7(3) . 1_554 ?
O7 C20 Rb3 95.1(4) . 1_554 ?
C19 C20 Rb3 120.0(4) . 1_554 ?
Rb1 C20 Rb3 103.21(16) 2_566 1_554 ?
C22 C21 C25 120.3(5) . 2_666 ?
C22 C21 H21 119.8 . . ?
C25 C21 H21 119.8 2_666 . ?
C21 C22 C23 119.7(5) . . ?
C21 C22 C27 120.0(5) . . ?
C23 C22 C27 120.2(5) . . ?
C23 C23 C24 120.8(7) 2_666 . ?
C23 C23 C22 118.6(6) 2_666 . ?
C24 C23 C22 120.5(5) . . ?
C25 C24 C23 120.0(5) . . ?
C25 C24 C26 119.9(5) . . ?
C23 C24 C26 120.1(5) . . ?
C24 C25 C21 120.5(5) . 2_666 ?
C24 C25 H25 119.8 . . ?
C21 C25 H25 119.8 2_666 . ?
O9 C26 N3 119.4(5) . . ?
O9 C26 C24 123.0(5) . . ?
N3 C26 C24 117.6(5) . . ?
O10 C27 N3 120.0(5) . . ?
O10 C27 C22 123.1(5) . . ?
N3 C27 C22 116.9(5) . . ?
N3 C28 C29 111.4(4) . . ?
N3 C28 H28A 109.4 . . ?
C29 C28 H28A 109.4 . . ?
N3 C28 H28B 109.4 . . ?
C29 C28 H28B 109.4 . . ?
H28A C28 H28B 108.0 . . ?
C30 C29 C28 112.6(5) . . ?
C30 C29 H29A 109.1 . . ?
C28 C29 H29A 109.1 . . ?
C30 C29 H29B 109.1 . . ?
C28 C29 H29B 109.1 . . ?
H29A C29 H29B 107.8 . . ?
O11 C30 O12 124.2(6) . . ?
O11 C30 C29 118.6(5) . . ?
O12 C30 C29 117.2(5) . . ?
O11 C30 Rb2 61.1(3) . . ?
O12 C30 Rb2 66.8(3) . . ?
C29 C30 Rb2 157.8(4) . . ?
O11 C30 Rb1 138.1(4) . 1_655 ?
O12 C30 Rb1 41.6(3) . 1_655 ?
C29 C30 Rb1 88.5(3) . 1_655 ?
Rb2 C30 Rb1 81.74(12) . 1_655 ?

loop_
_geom_bond_atom_site_label_1
_geom_bond_atom_site_label_2
_geom_bond_distance
_geom_bond_site_symmetry_2
_geom_bond_publ_flag
Rb1 O12 2.867(4) 1_455 ?
Rb1 O11 2.868(4) . ?
Rb1 O5 2.972(6) . ?
Rb1 O7 3.014(4) 2_566 ?
Rb1 O5 3.089(4) 2_557 ?
Rb1 O6 3.098(4) 2_557 ?
Rb1 O1 3.130(4) . ?
Rb1 O15 3.438(4) . ?
Rb1 O8 3.446(5) 2_566 ?
Rb1 C17 3.462(6) 2_557 ?
Rb1 C20 3.484(7) 2_566 ?
Rb1 C17 3.612(6) . ?
Rb2 O12 2.813(4) 2_657 ?
Rb2 O6 2.849(5) 2_657 ?
Rb2 O5 2.850(5) 2_557 ?
Rb2 O11 2.871(4) . ?
Rb2 O4 2.951(4) 1_556 ?
Rb2 O12 2.994(4) . ?
Rb2 C30 3.257(6) . ?
Rb2 O15 3.319(4) . ?
Rb2 O14 3.371(4) . ?
Rb2 Rb1 4.2428(9) 2_557 ?
Rb2 Rb2 4.3510(12) 2_657 ?
Rb2 Rb3 4.4756(9) . ?
Rb3 O8 2.820(4) 2_566 ?
Rb3 O7 2.917(4) 2_666 ?
Rb3 O9 3.004(4) . ?
Rb3 O14 3.026(4) . ?
Rb3 O14 3.093(4) 2_667 ?
Rb3 O15 3.122(4) 2_567 ?
Rb3 O8 3.212(5) 1_556 ?
Rb3 O15 3.220(4) . ?
Rb3 O11 3.431(5) . ?
Rb3 C20 3.680(6) 1_556 ?
Rb3 Rb3 4.3623(12) 2_567 ?
O1 C12 1.213(6) . ?
O2 C11 1.222(7) . ?
O3 C14 1.204(7) . ?
O4 C13 1.217(6) . ?
O4 Rb2 2.951(4) 1_554 ?
O5 C17 1.250(7) . ?
O5 Rb2 2.850(5) 2_557 ?
O5 Rb1 3.089(4) 2_557 ?
O6 C17 1.245(7) . ?
O6 Rb2 2.848(5) 2_657 ?
O6 Rb1 3.098(4) 2_557 ?
O7 C20 1.266(7) . ?
O7 Rb3 2.917(4) 2_666 ?
O7 Rb1 3.014(4) 2_566 ?
O8 C20 1.257(7) . ?
O8 Rb3 2.820(4) 2_566 ?
O8 Rb3 3.212(5) 1_554 ?
O8 Rb1 3.446(5) 2_566 ?
O9 C26 1.216(6) . ?
O10 C27 1.226(6) . ?
O11 C30 1.240(7) . ?
O12 C30 1.278(6) . ?
O12 Rb2 2.813(4) 2_657 ?
O12 Rb1 2.867(4) 1_655 ?
O14 Rb3 3.093(4) 2_667 ?
O15 Rb3 3.122(4) 2_567 ?
N1 C11 1.400(7) . ?
N1 C12 1.404(7) . ?
N1 C15 1.458(7) . ?
N2 C14 1.400(7) . ?
N2 C13 1.407(7) . ?
N2 C18 1.486(6) . ?
N3 C26 1.395(7) . ?
N3 C27 1.399(7) . ?
N3 C28 1.473(6) . ?
C1 C2 1.376(7) . ?
C1 C10 1.422(8) . ?
C1 C11 1.455(7) . ?
C2 C3 1.383(8) . ?
C2 H2 0.9500 . ?
C3 C4 1.368(8) . ?
C3 H3 0.9500 . ?
C4 C5 1.410(7) . ?
C4 C13 1.473(7) . ?
C5 C10 1.398(7) . ?
C5 C6 1.417(7) . ?
C6 C7 1.383(7) . ?
C6 C14 1.483(7) . ?
C7 C8 1.397(7) . ?
C7 H7 0.9500 . ?
C8 C9 1.353(7) . ?
C8 H8 0.9500 . ?
C9 C10 1.415(7) . ?
C9 C12 1.486(7) . ?
C15 C16 1.530(8) . ?
C15 H15A 0.9900 . ?
C15 H15B 0.9900 . ?
C16 C17 1.521(8) . ?
C16 H16A 0.9900 . ?
C16 H16B 0.9900 . ?
C17 Rb1 3.463(6) 2_557 ?
C18 C19 1.529(8) . ?
C18 H18A 0.9900 . ?
C18 H18B 0.9900 . ?
C19 C20 1.516(8) . ?
C19 H19A 0.9900 . ?
C19 H19B 0.9900 . ?
C20 Rb1 3.484(7) 2_566 ?
C20 Rb3 3.680(6) 1_554 ?
C21 C22 1.381(7) . ?
C21 C25 1.408(7) 2_666 ?
C21 H21 0.9500 . ?
C22 C23 1.417(7) . ?
C22 C27 1.471(7) . ?
C23 C23 1.393(10) 2_666 ?
C23 C24 1.404(7) . ?
C24 C25 1.354(8) . ?
C24 C26 1.469(7) . ?
C25 C21 1.408(7) 2_666 ?
C25 H25 0.9500 . ?
C28 C29 1.533(7) . ?
C28 H28A 0.9900 . ?
C28 H28B 0.9900 . ?
C29 C30 1.494(7) . ?
C29 H29A 0.9900 . ?
C29 H29B 0.9900 . ?
C30 Rb1 3.695(6) 1_655 ?

loop_
_geom_torsion_atom_site_label_1
_geom_torsion_atom_site_label_2
_geom_torsion_atom_site_label_3
_geom_torsion_atom_site_label_4
_geom_torsion
_geom_torsion_site_symmetry_1
_geom_torsion_site_symmetry_2
_geom_torsion_site_symmetry_3
_geom_torsion_site_symmetry_4
_geom_torsion_publ_flag
O12 Rb2 Rb3 O8 94.4(2) 2_657 . . 2_566 ?
O6 Rb2 Rb3 O8 -178.59(12) 2_657 . . 2_566 ?
O5 Rb2 Rb3 O8 -9.50(13) 2_557 . . 2_566 ?
O11 Rb2 Rb3 O8 59.53(14) . . . 2_566 ?
O4 Rb2 Rb3 O8 -101.96(13) 1_556 . . 2_566 ?
O12 Rb2 Rb3 O8 102.51(12) . . . 2_566 ?
C30 Rb2 Rb3 O8 86.02(15) . . . 2_566 ?
O15 Rb2 Rb3 O8 -33.15(14) . . . 2_566 ?
O14 Rb2 Rb3 O8 -157.29(14) . . . 2_566 ?
Rb1 Rb2 Rb3 O8 23.37(10) 2_557 . . 2_566 ?
Rb2 Rb2 Rb3 O8 100.28(10) 2_657 . . 2_566 ?
O12 Rb2 Rb3 O7 -54.2(2) 2_657 . . 2_666 ?
O6 Rb2 Rb3 O7 32.81(13) 2_657 . . 2_666 ?
O5 Rb2 Rb3 O7 -158.10(14) 2_557 . . 2_666 ?
O11 Rb2 Rb3 O7 -89.07(13) . . . 2_666 ?
O4 Rb2 Rb3 O7 109.44(12) 1_556 . . 2_666 ?
O12 Rb2 Rb3 O7 -46.09(12) . . . 2_666 ?
C30 Rb2 Rb3 O7 -62.58(15) . . . 2_666 ?
O15 Rb2 Rb3 O7 178.25(13) . . . 2_666 ?
O14 Rb2 Rb3 O7 54.11(13) . . . 2_666 ?
Rb1 Rb2 Rb3 O7 -125.23(9) 2_557 . . 2_666 ?
Rb2 Rb2 Rb3 O7 -48.32(9) 2_657 . . 2_666 ?
O12 Rb2 Rb3 O9 5.6(2) 2_657 . . . ?
O6 Rb2 Rb3 O9 92.60(13) 2_657 . . . ?
O5 Rb2 Rb3 O9 -98.30(13) 2_557 . . . ?
O11 Rb2 Rb3 O9 -29.28(13) . . . . ?
O4 Rb2 Rb3 O9 169.23(11) 1_556 . . . ?
O12 Rb2 Rb3 O9 13.70(11) . . . . ?
C30 Rb2 Rb3 O9 -2.78(14) . . . . ?
O15 Rb2 Rb3 O9 -121.96(13) . . . . ?
O14 Rb2 Rb3 O9 113.90(13) . . . . ?
Rb1 Rb2 Rb3 O9 -65.44(9) 2_557 . . . ?
Rb2 Rb2 Rb3 O9 11.47(9) 2_657 . . . ?
O12 Rb2 Rb3 O14 -108.3(2) 2_657 . . . ?
O6 Rb2 Rb3 O14 -21.31(14) 2_657 . . . ?
O5 Rb2 Rb3 O14 147.79(14) 2_557 . . . ?
O11 Rb2 Rb3 O14 -143.18(15) . . . . ?
O4 Rb2 Rb3 O14 55.33(13) 1_556 . . . ?
O12 Rb2 Rb3 O14 -100.20(13) . . . . ?
C30 Rb2 Rb3 O14 -116.69(16) . . . . ?
O15 Rb2 Rb3 O14 124.14(15) . . . . ?
Rb1 Rb2 Rb3 O14 -179.34(10) 2_557 . . . ?
Rb2 Rb2 Rb3 O14 -102.43(10) 2_657 . . . ?
O12 Rb2 Rb3 O14 -110.0(2) 2_657 . . 2_667 ?
O6 Rb2 Rb3 O14 -22.92(13) 2_657 . . 2_667 ?
O5 Rb2 Rb3 O14 146.18(14) 2_557 . . 2_667 ?
O11 Rb2 Rb3 O14 -144.80(14) . . . 2_667 ?
O4 Rb2 Rb3 O14 53.71(12) 1_556 . . 2_667 ?
O12 Rb2 Rb3 O14 -101.81(12) . . . 2_667 ?
C30 Rb2 Rb3 O14 -118.30(15) . . . 2_667 ?
O15 Rb2 Rb3 O14 122.53(14) . . . 2_667 ?
O14 Rb2 Rb3 O14 -1.61(19) . . . 2_667 ?
Rb1 Rb2 Rb3 O14 179.05(9) 2_557 . . 2_667 ?
Rb2 Rb2 Rb3 O14 -104.04(9) 2_657 . . 2_667 ?
O12 Rb2 Rb3 O15 157.7(2) 2_657 . . 2_567 ?
O6 Rb2 Rb3 O15 -115.30(16) 2_657 . . 2_567 ?
O5 Rb2 Rb3 O15 53.79(16) 2_557 . . 2_567 ?
O11 Rb2 Rb3 O15 122.82(16) . . . 2_567 ?
O4 Rb2 Rb3 O15 -38.67(15) 1_556 . . 2_567 ?
O12 Rb2 Rb3 O15 165.80(14) . . . 2_567 ?
C30 Rb2 Rb3 O15 149.31(18) . . . 2_567 ?
O15 Rb2 Rb3 O15 30.1(2) . . . 2_567 ?
O14 Rb2 Rb3 O15 -94.00(16) . . . 2_567 ?
Rb1 Rb2 Rb3 O15 86.66(13) 2_557 . . 2_567 ?
Rb2 Rb2 Rb3 O15 163.57(12) 2_657 . . 2_567 ?
O12 Rb2 Rb3 O8 -178.0(2) 2_657 . . 1_556 ?
O6 Rb2 Rb3 O8 -90.99(12) 2_657 . . 1_556 ?
O5 Rb2 Rb3 O8 78.11(13) 2_557 . . 1_556 ?
O11 Rb2 Rb3 O8 147.13(13) . . . 1_556 ?
O4 Rb2 Rb3 O8 -14.36(11) 1_556 . . 1_556 ?
O12 Rb2 Rb3 O8 -169.89(11) . . . 1_556 ?
C30 Rb2 Rb3 O8 173.63(14) . . . 1_556 ?
O15 Rb2 Rb3 O8 54.45(13) . . . 1_556 ?
O14 Rb2 Rb3 O8 -69.68(12) . . . 1_556 ?
Rb1 Rb2 Rb3 O8 110.97(8) 2_557 . . 1_556 ?
Rb2 Rb2 Rb3 O8 -172.12(8) 2_657 . . 1_556 ?
O12 Rb2 Rb3 O15 127.5(2) 2_657 . . . ?
O6 Rb2 Rb3 O15 -145.44(14) 2_657 . . . ?
O5 Rb2 Rb3 O15 23.66(15) 2_557 . . . ?
O11 Rb2 Rb3 O15 92.68(15) . . . . ?
O4 Rb2 Rb3 O15 -68.81(13) 1_556 . . . ?
O12 Rb2 Rb3 O15 135.66(13) . . . . ?
C30 Rb2 Rb3 O15 119.18(16) . . . . ?
O14 Rb2 Rb3 O15 -124.14(15) . . . . ?
Rb1 Rb2 Rb3 O15 56.52(11) 2_557 . . . ?
Rb2 Rb2 Rb3 O15 133.43(11) 2_657 . . . ?
O12 Rb2 Rb3 O11 34.8(2) 2_657 . . . ?
O6 Rb2 Rb3 O11 121.88(14) 2_657 . . . ?
O5 Rb2 Rb3 O11 -69.02(15) 2_557 . . . ?
O4 Rb2 Rb3 O11 -161.49(13) 1_556 . . . ?
O12 Rb2 Rb3 O11 42.98(13) . . . . ?
C30 Rb2 Rb3 O11 26.50(15) . . . . ?
O15 Rb2 Rb3 O11 -92.68(15) . . . . ?
O14 Rb2 Rb3 O11 143.18(15) . . . . ?
Rb1 Rb2 Rb3 O11 -36.16(11) 2_557 . . . ?
Rb2 Rb2 Rb3 O11 40.75(11) 2_657 . . . ?
O12 Rb2 Rb3 C20 -159.4(2) 2_657 . . 1_556 ?
O6 Rb2 Rb3 C20 -72.37(13) 2_657 . . 1_556 ?
O5 Rb2 Rb3 C20 96.73(14) 2_557 . . 1_556 ?
O11 Rb2 Rb3 C20 165.75(14) . . . 1_556 ?
O4 Rb2 Rb3 C20 4.26(12) 1_556 . . 1_556 ?
O12 Rb2 Rb3 C20 -151.26(12) . . . 1_556 ?
C30 Rb2 Rb3 C20 -167.75(16) . . . 1_556 ?
O15 Rb2 Rb3 C20 73.08(14) . . . 1_556 ?
O14 Rb2 Rb3 C20 -51.06(14) . . . 1_556 ?
Rb1 Rb2 Rb3 C20 129.60(10) 2_557 . . 1_556 ?
Rb2 Rb2 Rb3 C20 -153.49(10) 2_657 . . 1_556 ?
O12 Rb2 Rb3 Rb3 141.7(2) 2_657 . . 2_567 ?
O6 Rb2 Rb3 Rb3 -131.23(10) 2_657 . . 2_567 ?
O5 Rb2 Rb3 Rb3 37.87(10) 2_557 . . 2_567 ?
O11 Rb2 Rb3 Rb3 106.89(11) . . . 2_567 ?
O4 Rb2 Rb3 Rb3 -54.60(8) 1_556 . . 2_567 ?
O12 Rb2 Rb3 Rb3 149.88(8) . . . 2_567 ?
C30 Rb2 Rb3 Rb3 133.39(12) . . . 2_567 ?
O15 Rb2 Rb3 Rb3 14.21(11) . . . 2_567 ?
O14 Rb2 Rb3 Rb3 -109.92(10) . . . 2_567 ?
Rb1 Rb2 Rb3 Rb3 70.73(3) 2_557 . . 2_567 ?
Rb2 Rb2 Rb3 Rb3 147.65(3) 2_657 . . 2_567 ?
O12 Rb1 O1 C12 -112.6(8) 1_455 . . . ?
O11 Rb1 O1 C12 59.0(8) . . . . ?
O5 Rb1 O1 C12 -29.8(8) . . . . ?
O7 Rb1 O1 C12 168.7(8) 2_566 . . . ?
O5 Rb1 O1 C12 3.9(9) 2_557 . . . ?
O6 Rb1 O1 C12 -134.4(7) 2_557 . . . ?
O15 Rb1 O1 C12 111.1(8) . . . . ?
O8 Rb1 O1 C12 130.1(8) 2_566 . . . ?
C17 Rb1 O1 C12 -67.3(10) 2_557 . . . ?
C20 Rb1 O1 C12 147.9(8) 2_566 . . . ?
C17 Rb1 O1 C12 -12.3(8) . . . . ?
O12 Rb1 O5 C17 147.3(4) 1_455 . . . ?
O11 Rb1 O5 C17 -25.2(4) . . . . ?
O7 Rb1 O5 C17 124.4(4) 2_566 . . . ?
O5 Rb1 O5 C17 -102.6(4) 2_557 . . . ?
O6 Rb1 O5 C17 -137.1(4) 2_557 . . . ?
O1 Rb1 O5 C17 65.2(4) . . . . ?
O15 Rb1 O5 C17 -79.6(4) . . . . ?
O8 Rb1 O5 C17 -14.9(6) 2_566 . . . ?
C17 Rb1 O5 C17 -121.8(4) 2_557 . . . ?
C20 Rb1 O5 C17 56.5(7) 2_566 . . . ?
O12 Rb1 O5 Rb2 -10.96(12) 1_455 . . 2_557 ?
O11 Rb1 O5 Rb2 176.51(11) . . . 2_557 ?
O7 Rb1 O5 Rb2 -33.9(4) 2_566 . . 2_557 ?
O5 Rb1 O5 Rb2 99.17(15) 2_557 . . 2_557 ?
O6 Rb1 O5 Rb2 64.63(14) 2_557 . . 2_557 ?
O1 Rb1 O5 Rb2 -93.07(12) . . . 2_557 ?
O15 Rb1 O5 Rb2 122.11(13) . . . 2_557 ?
O8 Rb1 O5 Rb2 -173.1(3) 2_566 . . 2_557 ?
C17 Rb1 O5 Rb2 79.90(14) 2_557 . . 2_557 ?
C20 Rb1 O5 Rb2 -101.8(5) 2_566 . . 2_557 ?
C17 Rb1 O5 Rb2 -158.3(5) . . . 2_557 ?
O12 Rb1 O5 Rb1 -110.13(13) 1_455 . . 2_557 ?
O11 Rb1 O5 Rb1 77.34(14) . . . 2_557 ?
O7 Rb1 O5 Rb1 -133.0(3) 2_566 . . 2_557 ?
O5 Rb1 O5 Rb1 0.000(1) 2_557 . . 2_557 ?
O6 Rb1 O5 Rb1 -34.54(15) 2_557 . . 2_557 ?
O1 Rb1 O5 Rb1 167.76(13) . . . 2_557 ?
O15 Rb1 O5 Rb1 22.94(19) . . . 2_557 ?
O8 Rb1 O5 Rb1 87.7(3) 2_566 . . 2_557 ?
C17 Rb1 O5 Rb1 -19.27(14) 2_557 . . 2_557 ?
C20 Rb1 O5 Rb1 159.0(5) 2_566 . . 2_557 ?
C17 Rb1 O5 Rb1 102.6(4) . . . 2_557 ?
O8 Rb3 O9 C26 -72.1(7) 2_566 . . . ?
O7 Rb3 O9 C26 78.2(7) 2_666 . . . ?
O14 Rb3 O9 C26 79.4(7) . . . . ?
O14 Rb3 O9 C26 149.4(7) 2_667 . . . ?
O15 Rb3 O9 C26 -143.3(7) 2_567 . . . ?
O8 Rb3 O9 C26 -155.8(6) 1_556 . . . ?
O15 Rb3 O9 C26 -43.6(7) . . . . ?
O11 Rb3 O9 C26 -0.3(7) . . . . ?
C20 Rb3 O9 C26 169.1(6) 1_556 . . . ?
Rb3 Rb3 O9 C26 -103.5(7) 2_567 . . . ?
Rb2 Rb3 O9 C26 18.0(7) . . . . ?
O12 Rb1 O11 C30 4.3(11) 1_455 . . . ?
O5 Rb1 O11 C30 44.1(8) . . . . ?
O7 Rb1 O11 C30 -124.5(7) 2_566 . . . ?
O5 Rb1 O11 C30 120.7(8) 2_557 . . . ?
O6 Rb1 O11 C30 144.4(7) 2_557 . . . ?
O1 Rb1 O11 C30 -41.1(7) . . . . ?
O15 Rb1 O11 C30 178.3(8) . . . . ?
O8 Rb1 O11 C30 -132.1(8) 2_566 . . . ?
C17 Rb1 O11 C30 129.6(7) 2_557 . . . ?
C20 Rb1 O11 C30 -121.2(8) 2_566 . . . ?
C17 Rb1 O11 C30 35.8(7) . . . . ?
O12 Rb1 O11 Rb2 -120.1(5) 1_455 . . . ?
O5 Rb1 O11 Rb2 -80.34(16) . . . . ?
O7 Rb1 O11 Rb2 111.03(15) 2_566 . . . ?
O5 Rb1 O11 Rb2 -3.79(14) 2_557 . . . ?
O6 Rb1 O11 Rb2 19.9(2) 2_557 . . . ?
O1 Rb1 O11 Rb2 -165.59(15) . . . . ?
O15 Rb1 O11 Rb2 53.83(13) . . . . ?
O8 Rb1 O11 Rb2 103.47(16) 2_566 . . . ?
C17 Rb1 O11 Rb2 5.07(17) 2_557 . . . ?
C20 Rb1 O11 Rb2 114.36(16) 2_566 . . . ?
C17 Rb1 O11 Rb2 -88.67(16) . . . . ?
O12 Rb1 O11 Rb3 145.7(5) 1_455 . . . ?
O5 Rb1 O11 Rb3 -174.51(12) . . . . ?
O7 Rb1 O11 Rb3 16.87(15) 2_566 . . . ?
O5 Rb1 O11 Rb3 -97.96(15) 2_557 . . . ?
O6 Rb1 O11 Rb3 -74.23(16) 2_557 . . . ?
O1 Rb1 O11 Rb3 100.24(12) . . . . ?
O15 Rb1 O11 Rb3 -40.34(11) . . . . ?
O8 Rb1 O11 Rb3 9.30(10) 2_566 . . . ?
C17 Rb1 O11 Rb3 -89.09(14) 2_557 . . . ?
C20 Rb1 O11 Rb3 20.19(14) 2_566 . . . ?
C17 Rb1 O11 Rb3 177.17(16) . . . . ?
O12 Rb2 O11 C30 -67.1(4) 2_657 . . . ?
O6 Rb2 O11 C30 31.0(4) 2_657 . . . ?
O5 Rb2 O11 C30 -148.8(4) 2_557 . . . ?
O4 Rb2 O11 C30 131.7(4) 1_556 . . . ?
O12 Rb2 O11 C30 -11.3(4) . . . . ?
O15 Rb2 O11 C30 151.5(4) . . . . ?
O14 Rb2 O11 C30 75.3(4) . . . . ?
Rb1 Rb2 O11 C30 -105.4(4) 2_557 . . . ?
Rb2 Rb2 O11 C30 -42.6(4) 2_657 . . . ?
Rb3 Rb2 O11 C30 99.3(4) . . . . ?
O12 Rb2 O11 Rb1 85.83(15) 2_657 . . . ?
O6 Rb2 O11 Rb1 -176.16(13) 2_657 . . . ?
O5 Rb2 O11 Rb1 4.06(15) 2_557 . . . ?
O4 Rb2 O11 Rb1 -75.4(3) 1_556 . . . ?
O12 Rb2 O11 Rb1 141.6(3) . . . . ?
C30 Rb2 O11 Rb1 152.9(5) . . . . ?
O15 Rb2 O11 Rb1 -55.56(13) . . . . ?
O14 Rb2 O11 Rb1 -131.76(15) . . . . ?
Rb1 Rb2 O11 Rb1 47.52(13) 2_557 . . . ?
Rb2 Rb2 O11 Rb1 110.27(14) 2_657 . . . ?
Rb3 Rb2 O11 Rb1 -107.83(15) . . . . ?
O12 Rb2 O11 Rb3 -166.34(9) 2_657 . . . ?
O6 Rb2 O11 Rb3 -68.33(15) 2_657 . . . ?
O5 Rb2 O11 Rb3 111.89(14) 2_557 . . . ?
O4 Rb2 O11 Rb3 32.4(2) 1_556 . . . ?
O12 Rb2 O11 Rb3 -110.61(18) . . . . ?
C30 Rb2 O11 Rb3 -99.3(4) . . . . ?
O15 Rb2 O11 Rb3 52.27(10) . . . . ?
O14 Rb2 O11 Rb3 -23.93(9) . . . . ?
Rb1 Rb2 O11 Rb3 155.35(7) 2_557 . . . ?
Rb2 Rb2 O11 Rb3 -141.90(9) 2_657 . . . ?
O8 Rb3 O11 C30 148.3(4) 2_566 . . . ?
O7 Rb3 O11 C30 -15.5(3) 2_666 . . . ?
O9 Rb3 O11 C30 59.2(3) . . . . ?
O14 Rb3 O11 C30 -69.8(3) . . . . ?
O14 Rb3 O11 C30 -25.8(4) 2_667 . . . ?
O15 Rb3 O11 C30 155.4(3) 2_567 . . . ?
O8 Rb3 O11 C30 -137.5(3) 1_556 . . . ?
O15 Rb3 O11 C30 -155.0(4) . . . . ?
C20 Rb3 O11 C30 -114.0(3) 1_556 . . . ?
Rb3 Rb3 O11 C30 -174.6(3) 2_567 . . . ?
Rb2 Rb3 O11 C30 -96.8(4) . . . . ?
O8 Rb3 O11 Rb1 -11.34(13) 2_566 . . . ?
O7 Rb3 O11 Rb1 -175.13(15) 2_666 . . . ?
O9 Rb3 O11 Rb1 -100.43(13) . . . . ?
O14 Rb3 O11 Rb1 130.55(13) . . . . ?
O14 Rb3 O11 Rb1 174.54(15) 2_667 . . . ?
O15 Rb3 O11 Rb1 -4.3(2) 2_567 . . . ?
O8 Rb3 O11 Rb1 62.82(17) 1_556 . . . ?
O15 Rb3 O11 Rb1 45.30(12) . . . . ?
C20 Rb3 O11 Rb1 86.37(17) 1_556 . . . ?
Rb3 Rb3 O11 Rb1 25.69(12) 2_567 . . . ?
Rb2 Rb3 O11 Rb1 103.53(15) . . . . ?
O8 Rb3 O11 Rb2 -114.87(13) 2_566 . . . ?
O7 Rb3 O11 Rb2 81.34(12) 2_666 . . . ?
O9 Rb3 O11 Rb2 156.04(11) . . . . ?
O14 Rb3 O11 Rb2 27.02(11) . . . . ?
O14 Rb3 O11 Rb2 71.0(2) 2_667 . . . ?
O15 Rb3 O11 Rb2 -107.80(17) 2_567 . . . ?
O8 Rb3 O11 Rb2 -40.71(16) 1_556 . . . ?
O15 Rb3 O11 Rb2 -58.22(11) . . . . ?
C20 Rb3 O11 Rb2 -17.16(17) 1_556 . . . ?
Rb3 Rb3 O11 Rb2 -77.84(9) 2_567 . . . ?
O12 Rb2 O12 C30 139.6(4) 2_657 . . . ?
O6 Rb2 O12 C30 -130.4(4) 2_657 . . . ?
O5 Rb2 O12 C30 57.8(4) 2_557 . . . ?
O11 Rb2 O12 C30 10.9(3) . . . . ?
O4 Rb2 O12 C30 -112.6(4) 1_556 . . . ?
O15 Rb2 O12 C30 -5.4(4) . . . . ?
O14 Rb2 O12 C30 -79.1(3) . . . . ?
Rb1 Rb2 O12 C30 98.7(3) 2_557 . . . ?
Rb2 Rb2 O12 C30 139.6(4) 2_657 . . . ?
Rb3 Rb2 O12 C30 -37.2(3) . . . . ?
O12 Rb2 O12 Rb2 0.0 2_657 . . 2_657 ?
O6 Rb2 O12 Rb2 90.03(14) 2_657 . . 2_657 ?
O5 Rb2 O12 Rb2 -81.78(16) 2_557 . . 2_657 ?
O11 Rb2 O12 Rb2 -128.7(2) . . . 2_657 ?
O4 Rb2 O12 Rb2 107.8(3) 1_556 . . 2_657 ?
C30 Rb2 O12 Rb2 -139.6(4) . . . 2_657 ?
O15 Rb2 O12 Rb2 -145.00(11) . . . 2_657 ?
O14 Rb2 O12 Rb2 141.30(12) . . . 2_657 ?
Rb1 Rb2 O12 Rb2 -40.90(9) 2_557 . . 2_657 ?
Rb3 Rb2 O12 Rb2 -176.83(11) . . . 2_657 ?
O12 Rb2 O12 Rb1 -98.39(14) 2_657 . . 1_655 ?
O6 Rb2 O12 Rb1 -8.36(13) 2_657 . . 1_655 ?
O5 Rb2 O12 Rb1 179.83(13) 2_557 . . 1_655 ?
O11 Rb2 O12 Rb1 132.9(2) . . . 1_655 ?
O4 Rb2 O12 Rb1 9.4(3) 1_556 . . 1_655 ?
C30 Rb2 O12 Rb1 122.0(4) . . . 1_655 ?
O15 Rb2 O12 Rb1 116.61(12) . . . 1_655 ?
O14 Rb2 O12 Rb1 42.91(12) . . . 1_655 ?
Rb1 Rb2 O12 Rb1 -139.30(9) 2_557 . . 1_655 ?
Rb2 Rb2 O12 Rb1 -98.39(14) 2_657 . . 1_655 ?
Rb3 Rb2 O12 Rb1 84.78(10) . . . 1_655 ?
O8 Rb3 O14 Rb3 -145.63(15) 2_566 . . 2_667 ?
O7 Rb3 O14 Rb3 78.02(15) 2_666 . . 2_667 ?
O9 Rb3 O14 Rb3 76.68(15) . . . 2_667 ?
O14 Rb3 O14 Rb3 0.0 2_667 . . 2_667 ?
O15 Rb3 O14 Rb3 -51.35(16) 2_567 . . 2_667 ?
O8 Rb3 O14 Rb3 -74.01(12) 1_556 . . 2_667 ?
O15 Rb3 O14 Rb3 -140.46(13) . . . 2_667 ?
O11 Rb3 O14 Rb3 158.61(12) . . . 2_667 ?
C20 Rb3 O14 Rb3 -64.32(14) 1_556 . . 2_667 ?
Rb3 Rb3 O14 Rb3 -100.89(10) 2_567 . . 2_667 ?
Rb2 Rb3 O14 Rb3 -178.61(16) . . . 2_667 ?
O8 Rb3 O14 Rb2 33.0(2) 2_566 . . . ?
O7 Rb3 O14 Rb2 -103.36(14) 2_666 . . . ?
O9 Rb3 O14 Rb2 -104.71(12) . . . . ?
O14 Rb3 O14 Rb2 178.61(16) 2_667 . . . ?
O15 Rb3 O14 Rb2 127.26(11) 2_567 . . . ?
O8 Rb3 O14 Rb2 104.61(11) 1_556 . . . ?
O15 Rb3 O14 Rb2 38.15(10) . . . . ?
O11 Rb3 O14 Rb2 -22.77(9) . . . . ?
C20 Rb3 O14 Rb2 114.29(15) 1_556 . . . ?
Rb3 Rb3 O14 Rb2 77.72(8) 2_567 . . . ?
O12 Rb2 O14 Rb3 145.40(13) 2_657 . . . ?
O6 Rb2 O14 Rb3 152.17(17) 2_657 . . . ?
O5 Rb2 O14 Rb3 -47.08(18) 2_557 . . . ?
O11 Rb2 O14 Rb3 27.39(11) . . . . ?
O4 Rb2 O14 Rb3 -122.05(12) 1_556 . . . ?
O12 Rb2 O14 Rb3 72.05(10) . . . . ?
C30 Rb2 O14 Rb3 49.12(13) . . . . ?
O15 Rb2 O14 Rb3 -37.76(10) . . . . ?
Rb1 Rb2 O14 Rb3 10.7(17) 2_557 . . . ?
Rb2 Rb2 O14 Rb3 98.52(8) 2_657 . . . ?
O12 Rb2 O14 Rb3 -40.2(7) 2_657 . . 2_667 ?
O6 Rb2 O14 Rb3 -33.5(5) 2_657 . . 2_667 ?
O5 Rb2 O14 Rb3 127.3(6) 2_557 . . 2_667 ?
O11 Rb2 O14 Rb3 -158.2(6) . . . 2_667 ?
O4 Rb2 O14 Rb3 52.3(6) 1_556 . . 2_667 ?
O12 Rb2 O14 Rb3 -113.6(6) . . . 2_667 ?
C30 Rb2 O14 Rb3 -136.5(6) . . . 2_667 ?
O15 Rb2 O14 Rb3 136.6(6) . . . 2_667 ?
Rb1 Rb2 O14 Rb3 -175.0(10) 2_557 . . 2_667 ?
Rb2 Rb2 O14 Rb3 -87.1(6) 2_657 . . 2_667 ?
Rb3 Rb2 O14 Rb3 174.4(7) . . . 2_667 ?
O8 Rb3 O15 Rb3 -63.65(14) 2_566 . . 2_567 ?
O7 Rb3 O15 Rb3 157.88(11) 2_666 . . 2_567 ?
O9 Rb3 O15 Rb3 -100.59(14) . . . 2_567 ?
O14 Rb3 O15 Rb3 120.97(11) . . . 2_567 ?
O14 Rb3 O15 Rb3 60.96(18) 2_667 . . 2_567 ?
O15 Rb3 O15 Rb3 0.0 2_567 . . 2_567 ?
O8 Rb3 O15 Rb3 43.35(10) 1_556 . . 2_567 ?
O11 Rb3 O15 Rb3 -152.63(14) . . . 2_567 ?
C20 Rb3 O15 Rb3 61.92(13) 1_556 . . 2_567 ?
Rb2 Rb3 O15 Rb3 159.91(15) . . . 2_567 ?
O8 Rb3 O15 Rb2 136.44(17) 2_566 . . . ?
O7 Rb3 O15 Rb2 -2.03(16) 2_666 . . . ?
O9 Rb3 O15 Rb2 99.50(14) . . . . ?
O14 Rb3 O15 Rb2 -38.94(10) . . . . ?
O14 Rb3 O15 Rb2 -98.95(15) 2_667 . . . ?
O15 Rb3 O15 Rb2 -159.91(15) 2_567 . . . ?
O8 Rb3 O15 Rb2 -116.56(12) 1_556 . . . ?
O11 Rb3 O15 Rb2 47.46(10) . . . . ?
C20 Rb3 O15 Rb2 -97.99(13) 1_556 . . . ?
Rb3 Rb3 O15 Rb2 -159.91(15) 2_567 . . . ?
O8 Rb3 O15 Rb1 53.95(14) 2_566 . . . ?
O7 Rb3 O15 Rb1 -84.52(14) 2_666 . . . ?
O9 Rb3 O15 Rb1 17.01(19) . . . . ?
O14 Rb3 O15 Rb1 -121.43(12) . . . . ?
O14 Rb3 O15 Rb1 178.56(11) 2_667 . . . ?
O15 Rb3 O15 Rb1 117.60(14) 2_567 . . . ?
O8 Rb3 O15 Rb1 160.95(14) 1_556 . . . ?
O11 Rb3 O15 Rb1 -35.03(10) . . . . ?
C20 Rb3 O15 Rb1 179.52(15) 1_556 . . . ?
Rb3 Rb3 O15 Rb1 117.60(14) 2_567 . . . ?
Rb2 Rb3 O15 Rb1 -82.49(10) . . . . ?
O12 Rb2 O15 Rb3 140.0(4) 2_657 . . 2_567 ?
O6 Rb2 O15 Rb3 -27.0(5) 2_657 . . 2_567 ?
O5 Rb2 O15 Rb3 135.7(5) 2_557 . . 2_567 ?
O11 Rb2 O15 Rb3 -129.3(4) . . . 2_567 ?
O4 Rb2 O15 Rb3 39.0(4) 1_556 . . 2_567 ?
O12 Rb2 O15 Rb3 -116.8(4) . . . 2_567 ?
C30 Rb2 O15 Rb3 -118.9(4) . . . 2_567 ?
O14 Rb2 O15 Rb3 -36.6(4) . . . 2_567 ?
Rb1 Rb2 O15 Rb3 145.4(4) 2_557 . . 2_567 ?
Rb2 Rb2 O15 Rb3 -149.7(3) 2_657 . . 2_567 ?
Rb3 Rb2 O15 Rb3 -71.7(4) . . . 2_567 ?
O12 Rb2 O15 Rb3 -148.30(15) 2_657 . . . ?
O6 Rb2 O15 Rb3 44.78(16) 2_657 . . . ?
O5 Rb2 O15 Rb3 -152.58(16) 2_557 . . . ?
O11 Rb2 O15 Rb3 -57.59(12) . . . . ?
O4 Rb2 O15 Rb3 110.74(11) 1_556 . . . ?
O12 Rb2 O15 Rb3 -45.05(13) . . . . ?
C30 Rb2 O15 Rb3 -47.17(12) . . . . ?
O14 Rb2 O15 Rb3 35.19(9) . . . . ?
Rb1 Rb2 O15 Rb3 -142.89(6) 2_557 . . . ?
Rb2 Rb2 O15 Rb3 -77.99(13) 2_657 . . . ?
O12 Rb2 O15 Rb1 -48.2(2) 2_657 . . . ?
O6 Rb2 O15 Rb1 144.86(12) 2_657 . . . ?
O5 Rb2 O15 Rb1 -52.50(12) 2_557 . . . ?
O11 Rb2 O15 Rb1 42.49(12) . . . . ?
O4 Rb2 O15 Rb1 -149.18(11) 1_556 . . . ?
O12 Rb2 O15 Rb1 55.04(12) . . . . ?
C30 Rb2 O15 Rb1 52.91(12) . . . . ?
O14 Rb2 O15 Rb1 135.27(10) . . . . ?
Rb1 Rb2 O15 Rb1 -42.81(8) 2_557 . . . ?
Rb2 Rb2 O15 Rb1 22.09(15) 2_657 . . . ?
Rb3 Rb2 O15 Rb1 100.08(10) . . . . ?
O12 Rb1 O15 Rb3 -48.1(2) 1_455 . . 2_567 ?
O11 Rb1 O15 Rb3 133.40(19) . . . 2_567 ?
O5 Rb1 O15 Rb3 -161.25(13) . . . 2_567 ?
O7 Rb1 O15 Rb3 9.70(13) 2_566 . . 2_567 ?
O5 Rb1 O15 Rb3 -133.89(19) 2_557 . . 2_567 ?
O6 Rb1 O15 Rb3 -84.06(17) 2_557 . . 2_567 ?
O1 Rb1 O15 Rb3 71.59(19) . . . 2_567 ?
O8 Rb1 O15 Rb3 44.78(14) 2_566 . . 2_567 ?
C17 Rb1 O15 Rb3 -108.79(19) 2_557 . . 2_567 ?
C20 Rb1 O15 Rb3 30.22(14) 2_566 . . 2_567 ?
C17 Rb1 O15 Rb3 176.65(14) . . . 2_567 ?
O12 Rb1 O15 Rb3 -139.67(12) 1_455 . . . ?
O11 Rb1 O15 Rb3 41.87(12) . . . . ?
O5 Rb1 O15 Rb3 107.22(14) . . . . ?
O7 Rb1 O15 Rb3 -81.83(12) 2_566 . . . ?
O5 Rb1 O15 Rb3 134.58(16) 2_557 . . . ?
O6 Rb1 O15 Rb3 -175.59(17) 2_557 . . . ?
O1 Rb1 O15 Rb3 -19.94(19) . . . . ?
O8 Rb1 O15 Rb3 -46.75(12) 2_566 . . . ?
C17 Rb1 O15 Rb3 159.69(18) 2_557 . . . ?
C20 Rb1 O15 Rb3 -61.31(13) 2_566 . . . ?
C17 Rb1 O15 Rb3 85.12(16) . . . . ?
O12 Rb1 O15 Rb2 135.18(11) 1_455 . . . ?
O11 Rb1 O15 Rb2 -43.27(11) . . . . ?
O5 Rb1 O15 Rb2 22.08(16) . . . . ?
O7 Rb1 O15 Rb2 -166.98(12) 2_566 . . . ?
O5 Rb1 O15 Rb2 49.43(11) 2_557 . . . ?
O6 Rb1 O15 Rb2 99.27(13) 2_557 . . . ?
O1 Rb1 O15 Rb2 -105.08(13) . . . . ?
O8 Rb1 O15 Rb2 -131.90(16) 2_566 . . . ?
C17 Rb1 O15 Rb2 74.54(14) 2_557 . . . ?
C20 Rb1 O15 Rb2 -146.45(15) 2_566 . . . ?
C17 Rb1 O15 Rb2 -0.03(16) . . . . ?
C10 C1 C2 C3 -0.9(9) . . . . ?
C11 C1 C2 C3 179.5(5) . . . . ?
C1 C2 C3 C4 -0.1(9) . . . . ?
C2 C3 C4 C5 1.5(9) . . . . ?
C2 C3 C4 C13 -179.8(5) . . . . ?
C3 C4 C5 C10 -1.9(9) . . . . ?
C13 C4 C5 C10 179.4(5) . . . . ?
C3 C4 C5 C6 176.4(5) . . . . ?
C13 C4 C5 C6 -2.3(8) . . . . ?
C10 C5 C6 C7 0.4(8) . . . . ?
C4 C5 C6 C7 -178.0(5) . . . . ?
C10 C5 C6 C14 178.4(5) . . . . ?
C4 C5 C6 C14 0.0(8) . . . . ?
C5 C6 C7 C8 -1.5(8) . . . . ?
C14 C6 C7 C8 -179.5(5) . . . . ?
C6 C7 C8 C9 1.6(9) . . . . ?
C7 C8 C9 C10 -0.4(8) . . . . ?
C7 C8 C9 C12 177.2(5) . . . . ?
C4 C5 C10 C9 179.1(5) . . . . ?
C6 C5 C10 C9 0.7(8) . . . . ?
C4 C5 C10 C1 1.0(8) . . . . ?
C6 C5 C10 C1 -177.4(5) . . . . ?
C8 C9 C10 C5 -0.7(8) . . . . ?
C12 C9 C10 C5 -178.4(5) . . . . ?
C8 C9 C10 C1 177.4(5) . . . . ?
C12 C9 C10 C1 -0.3(8) . . . . ?
C2 C1 C10 C5 0.4(8) . . . . ?
C11 C1 C10 C5 -179.9(5) . . . . ?
C2 C1 C10 C9 -177.7(5) . . . . ?
C11 C1 C10 C9 2.0(8) . . . . ?
C12 N1 C11 O2 176.0(5) . . . . ?
C15 N1 C11 O2 -3.2(8) . . . . ?
C12 N1 C11 C1 -4.5(8) . . . . ?
C15 N1 C11 C1 176.4(5) . . . . ?
C2 C1 C11 O2 -0.6(9) . . . . ?
C10 C1 C11 O2 179.8(6) . . . . ?
C2 C1 C11 N1 179.9(5) . . . . ?
C10 C1 C11 N1 0.2(8) . . . . ?
Rb1 O1 C12 N1 24.9(11) . . . . ?
Rb1 O1 C12 C9 -155.9(5) . . . . ?
C11 N1 C12 O1 -174.7(5) . . . . ?
C15 N1 C12 O1 4.4(8) . . . . ?
C11 N1 C12 C9 6.1(8) . . . . ?
C15 N1 C12 C9 -174.8(5) . . . . ?
C8 C9 C12 O1 -0.4(8) . . . . ?
C10 C9 C12 O1 177.3(5) . . . . ?
C8 C9 C12 N1 178.7(5) . . . . ?
C10 C9 C12 N1 -3.6(7) . . . . ?
Rb2 O4 C13 N2 -67.1(14) 1_554 . . . ?
Rb2 O4 C13 C4 111.2(12) 1_554 . . . ?
C14 N2 C13 O4 -176.2(5) . . . . ?
C18 N2 C13 O4 3.1(8) . . . . ?
C14 N2 C13 C4 5.4(8) . . . . ?
C18 N2 C13 C4 -175.3(5) . . . . ?
C3 C4 C13 O4 2.8(9) . . . . ?
C5 C4 C13 O4 -178.5(5) . . . . ?
C3 C4 C13 N2 -178.9(5) . . . . ?
C5 C4 C13 N2 -0.2(8) . . . . ?
C13 N2 C14 O3 173.3(5) . . . . ?
C18 N2 C14 O3 -6.0(7) . . . . ?
C13 N2 C14 C6 -7.5(8) . . . . ?
C18 N2 C14 C6 173.2(4) . . . . ?
C7 C6 C14 O3 1.8(8) . . . . ?
C5 C6 C14 O3 -176.2(5) . . . . ?
C7 C6 C14 N2 -177.4(5) . . . . ?
C5 C6 C14 N2 4.6(7) . . . . ?
C11 N1 C15 C16 90.8(6) . . . . ?
C12 N1 C15 C16 -88.4(6) . . . . ?
N1 C15 C16 C17 169.5(5) . . . . ?
Rb2 O6 C17 O5 -127.7(6) 2_657 . . . ?
Rb1 O6 C17 O5 -18.0(7) 2_557 . . . ?
Rb2 O6 C17 C16 52.1(8) 2_657 . . . ?
Rb1 O6 C17 C16 161.8(5) 2_557 . . . ?
Rb2 O6 C17 Rb1 -109.7(5) 2_657 . . 2_557 ?
Rb2 O6 C17 Rb1 -63.1(8) 2_657 . . . ?
Rb1 O6 C17 Rb1 46.6(6) 2_557 . . . ?
Rb2 O5 C17 O6 -98.4(9) 2_557 . . . ?
Rb1 O5 C17 O6 125.1(6) . . . . ?
Rb1 O5 C17 O6 18.1(7) 2_557 . . . ?
Rb2 O5 C17 C16 81.9(9) 2_557 . . . ?
Rb1 O5 C17 C16 -54.6(6) . . . . ?
Rb1 O5 C17 C16 -161.7(5) 2_557 . . . ?
Rb2 O5 C17 Rb1 -116.4(8) 2_557 . . 2_557 ?
Rb1 O5 C17 Rb1 107.1(3) . . . 2_557 ?
Rb2 O5 C17 Rb1 136.5(8) 2_557 . . . ?
Rb1 O5 C17 Rb1 -107.1(3) 2_557 . . . ?
C15 C16 C17 O6 137.8(6) . . . . ?
C15 C16 C17 O5 -42.4(8) . . . . ?
C15 C16 C17 Rb1 -130.1(13) . . . 2_557 ?
C15 C16 C17 Rb1 -81.4(4) . . . . ?
O12 Rb1 C17 O6 -131.6(6) 1_455 . . . ?
O11 Rb1 C17 O6 54.5(6) . . . . ?
O5 Rb1 C17 O6 -98.8(8) . . . . ?
O7 Rb1 C17 O6 152.3(5) 2_566 . . . ?
O5 Rb1 C17 O6 -25.0(6) 2_557 . . . ?
O6 Rb1 C17 O6 -51.9(7) 2_557 . . . ?
O1 Rb1 C17 O6 149.0(6) . . . . ?
O15 Rb1 C17 O6 14.4(7) . . . . ?
O8 Rb1 C17 O6 73.0(7) 2_566 . . . ?
C17 Rb1 C17 O6 -40.5(6) 2_557 . . . ?
C20 Rb1 C17 O6 106.7(6) 2_566 . . . ?
O12 Rb1 C17 O5 -32.7(4) 1_455 . . . ?
O11 Rb1 C17 O5 153.4(4) . . . . ?
O7 Rb1 C17 O5 -108.9(5) 2_566 . . . ?
O5 Rb1 C17 O5 73.9(4) 2_557 . . . ?
O6 Rb1 C17 O5 46.9(4) 2_557 . . . ?
O1 Rb1 C17 O5 -112.2(4) . . . . ?
O15 Rb1 C17 O5 113.2(4) . . . . ?
O8 Rb1 C17 O5 171.8(3) 2_566 . . . ?
C17 Rb1 C17 O5 58.3(4) 2_557 . . . ?
C20 Rb1 C17 O5 -154.4(4) 2_566 . . . ?
O12 Rb1 C17 C16 101.1(3) 1_455 . . . ?
O11 Rb1 C17 C16 -72.8(3) . . . . ?
O5 Rb1 C17 C16 133.8(6) . . . . ?
O7 Rb1 C17 C16 24.9(6) 2_566 . . . ?
O5 Rb1 C17 C16 -152.3(3) 2_557 . . . ?
O6 Rb1 C17 C16 -179.3(3) 2_557 . . . ?
O1 Rb1 C17 C16 21.6(3) . . . . ?
O15 Rb1 C17 C16 -113.0(3) . . . . ?
O8 Rb1 C17 C16 -54.4(4) 2_566 . . . ?
C17 Rb1 C17 C16 -167.9(4) 2_557 . . . ?
C20 Rb1 C17 C16 -20.6(5) 2_566 . . . ?
O12 Rb1 C17 Rb1 -91.05(12) 1_455 . . 2_557 ?
O11 Rb1 C17 Rb1 95.04(13) . . . 2_557 ?
O5 Rb1 C17 Rb1 -58.3(4) . . . 2_557 ?
O7 Rb1 C17 Rb1 -167.2(3) 2_566 . . 2_557 ?
O5 Rb1 C17 Rb1 15.52(12) 2_557 . . 2_557 ?
O6 Rb1 C17 Rb1 -11.41(17) 2_557 . . 2_557 ?
O1 Rb1 C17 Rb1 -170.52(14) . . . 2_557 ?
O15 Rb1 C17 Rb1 54.89(17) . . . 2_557 ?
O8 Rb1 C17 Rb1 113.46(17) 2_566 . . 2_557 ?
C17 Rb1 C17 Rb1 0.0 2_557 . . 2_557 ?
C20 Rb1 C17 Rb1 147.3(3) 2_566 . . 2_557 ?
C14 N2 C18 C19 81.8(6) . . . . ?
C13 N2 C18 C19 -97.6(6) . . . . ?
N2 C18 C19 C20 -175.3(5) . . . . ?
Rb3 O8 C20 O7 -156.3(8) 2_566 . . . ?
Rb3 O8 C20 O7 74.8(6) 1_554 . . . ?
Rb1 O8 C20 O7 -39.1(6) 2_566 . . . ?
Rb3 O8 C20 C19 20.0(15) 2_566 . . . ?
Rb3 O8 C20 C19 -109.0(5) 1_554 . . . ?
Rb1 O8 C20 C19 137.1(5) 2_566 . . . ?
Rb3 O8 C20 Rb1 -117.2(11) 2_566 . . 2_566 ?
Rb3 O8 C20 Rb1 113.87(15) 1_554 . . 2_566 ?
Rb3 O8 C20 Rb3 129.0(12) 2_566 . . 1_554 ?
Rb1 O8 C20 Rb3 -113.87(15) 2_566 . . 1_554 ?
Rb3 O7 C20 O8 -126.0(5) 2_666 . . . ?
Rb1 O7 C20 O8 46.6(7) 2_566 . . . ?
Rb3 O7 C20 C19 57.6(7) 2_666 . . . ?
Rb1 O7 C20 C19 -129.7(5) 2_566 . . . ?
Rb3 O7 C20 Rb1 -172.6(4) 2_666 . . 2_566 ?
Rb3 O7 C20 Rb3 -70.2(4) 2_666 . . 1_554 ?
Rb1 O7 C20 Rb3 102.42(17) 2_566 . . 1_554 ?
C18 C19 C20 O8 7.9(8) . . . . ?
C18 C19 C20 O7 -175.7(5) . . . . ?
C18 C19 C20 Rb1 112.6(6) . . . 2_566 ?
C18 C19 C20 Rb3 -61.0(6) . . . 1_554 ?
C25 C21 C22 C23 -0.5(8) 2_666 . . . ?
C25 C21 C22 C27 -179.4(5) 2_666 . . . ?
C21 C22 C23 C23 -0.3(9) . . . 2_666 ?
C27 C22 C23 C23 178.6(6) . . . 2_666 ?
C21 C22 C23 C24 -178.9(5) . . . . ?
C27 C22 C23 C24 0.0(8) . . . . ?
C23 C23 C24 C25 1.8(10) 2_666 . . . ?
C22 C23 C24 C25 -179.7(5) . . . . ?
C23 C23 C24 C26 177.9(6) 2_666 . . . ?
C22 C23 C24 C26 -3.5(8) . . . . ?
C23 C24 C25 C21 -1.0(8) . . . 2_666 ?
C26 C24 C25 C21 -177.1(5) . . . 2_666 ?
Rb3 O9 C26 N3 4.8(10) . . . . ?
Rb3 O9 C26 C24 -173.4(4) . . . . ?
C27 N3 C26 O9 -177.6(5) . . . . ?
C28 N3 C26 O9 1.5(7) . . . . ?
C27 N3 C26 C24 0.8(8) . . . . ?
C28 N3 C26 C24 179.9(5) . . . . ?
C25 C24 C26 O9 -2.3(8) . . . . ?
C23 C24 C26 O9 -178.5(5) . . . . ?
C25 C24 C26 N3 179.4(5) . . . . ?
C23 C24 C26 N3 3.2(8) . . . . ?
C26 N3 C27 O10 176.1(5) . . . . ?
C28 N3 C27 O10 -3.0(7) . . . . ?
C26 N3 C27 C22 -4.1(8) . . . . ?
C28 N3 C27 C22 176.7(4) . . . . ?
C21 C22 C27 O10 2.4(8) . . . . ?
C23 C22 C27 O10 -176.5(5) . . . . ?
C21 C22 C27 N3 -177.3(5) . . . . ?
C23 C22 C27 N3 3.7(7) . . . . ?
C26 N3 C28 C29 -92.4(6) . . . . ?
C27 N3 C28 C29 86.8(6) . . . . ?
N3 C28 C29 C30 172.1(5) . . . . ?
Rb1 O11 C30 O12 -103.0(7) . . . . ?
Rb2 O11 C30 O12 23.0(7) . . . . ?
Rb3 O11 C30 O12 114.1(6) . . . . ?
Rb1 O11 C30 C29 79.4(9) . . . . ?
Rb2 O11 C30 C29 -154.6(5) . . . . ?
Rb3 O11 C30 C29 -63.5(5) . . . . ?
Rb1 O11 C30 Rb2 -126.0(8) . . . . ?
Rb3 O11 C30 Rb2 91.15(18) . . . . ?
Rb1 O11 C30 Rb1 -156.4(3) . . . 1_655 ?
Rb2 O11 C30 Rb1 -30.4(6) . . . 1_655 ?
Rb3 O11 C30 Rb1 60.7(6) . . . 1_655 ?
Rb2 O12 C30 O11 79.1(8) 2_657 . . . ?
Rb1 O12 C30 O11 -126.2(6) 1_655 . . . ?
Rb2 O12 C30 O11 -21.8(6) . . . . ?
Rb2 O12 C30 C29 -103.3(6) 2_657 . . . ?
Rb1 O12 C30 C29 51.5(6) 1_655 . . . ?
Rb2 O12 C30 C29 155.8(5) . . . . ?
Rb2 O12 C30 Rb2 100.9(5) 2_657 . . . ?
Rb1 O12 C30 Rb2 -104.3(3) 1_655 . . . ?
Rb2 O12 C30 Rb1 -154.8(7) 2_657 . . 1_655 ?
Rb2 O12 C30 Rb1 104.3(3) . . . 1_655 ?
C28 C29 C30 O11 -13.1(8) . . . . ?
C28 C29 C30 O12 169.1(5) . . . . ?
C28 C29 C30 Rb2 -96.1(10) . . . . ?
C28 C29 C30 Rb1 -159.6(4) . . . 1_655 ?
O12 Rb2 C30 O11 118.6(4) 2_657 . . . ?
O6 Rb2 C30 O11 -151.9(4) 2_657 . . . ?
O5 Rb2 C30 O11 31.4(4) 2_557 . . . ?
O4 Rb2 C30 O11 -82.9(5) 1_556 . . . ?
O12 Rb2 C30 O11 159.4(6) . . . . ?
O15 Rb2 C30 O11 -25.7(4) . . . . ?
O14 Rb2 C30 O11 -102.4(4) . . . . ?
Rb1 Rb2 C30 O11 76.1(4) 2_557 . . . ?
Rb2 Rb2 C30 O11 130.5(4) 2_657 . . . ?
Rb3 Rb2 C30 O11 -64.7(4) . . . . ?
O12 Rb2 C30 O12 -40.9(4) 2_657 . . . ?
O6 Rb2 C30 O12 48.7(3) 2_657 . . . ?
O5 Rb2 C30 O12 -128.1(3) 2_557 . . . ?
O11 Rb2 C30 O12 -159.4(6) . . . . ?
O4 Rb2 C30 O12 117.7(4) 1_556 . . . ?
O15 Rb2 C30 O12 174.8(3) . . . . ?
O14 Rb2 C30 O12 98.2(3) . . . . ?
Rb1 Rb2 C30 O12 -83.4(3) 2_557 . . . ?
Rb2 Rb2 C30 O12 -29.0(3) 2_657 . . . ?
Rb3 Rb2 C30 O12 135.8(4) . . . . ?
O12 Rb2 C30 C29 -146.1(10) 2_657 . . . ?
O6 Rb2 C30 C29 -56.6(10) 2_657 . . . ?
O5 Rb2 C30 C29 126.6(10) 2_557 . . . ?
O11 Rb2 C30 C29 95.3(11) . . . . ?
O4 Rb2 C30 C29 12.4(12) 1_556 . . . ?
O12 Rb2 C30 C29 -105.3(11) . . . . ?
O15 Rb2 C30 C29 69.6(10) . . . . ?
O14 Rb2 C30 C29 -7.1(10) . . . . ?
Rb1 Rb2 C30 C29 171.4(10) 2_557 . . . ?
Rb2 Rb2 C30 C29 -134.3(11) 2_657 . . . ?
Rb3 Rb2 C30 C29 30.6(10) . . . . ?
O12 Rb2 C30 Rb1 -81.43(12) 2_657 . . 1_655 ?
O6 Rb2 C30 Rb1 8.14(13) 2_657 . . 1_655 ?
O5 Rb2 C30 Rb1 -168.64(13) 2_557 . . 1_655 ?
O11 Rb2 C30 Rb1 160.0(5) . . . 1_655 ?
O4 Rb2 C30 Rb1 77.2(3) 1_556 . . 1_655 ?
O12 Rb2 C30 Rb1 -40.5(3) . . . 1_655 ?
O15 Rb2 C30 Rb1 134.30(12) . . . 1_655 ?
O14 Rb2 C30 Rb1 57.65(10) . . . 1_655 ?
Rb1 Rb2 C30 Rb1 -123.92(8) 2_557 . . 1_655 ?
Rb2 Rb2 C30 Rb1 -69.54(8) 2_657 . . 1_655 ?
Rb3 Rb2 C30 Rb1 95.29(11) . . . 1_655 ?
